data_4119978
loop_
_publ_author_name
'Alexander G. Tskhovrebov'
'Basile Vuichoud'
'Euro Solari'
'Rosario Scopelliti'
'Kay Severin'

_publ_section_title
;
 Adducts of Nitrous Oxide and N-Heterocyclic Carbenes: Syntheses,
 Structures, and Reactivity
;
_journal_name_full 'Journal of the American Chemical Society'
_journal_page_first 9486
_journal_page_last 9492
_journal_paper_doi 10.1021/ja4030287
_journal_volume 135
_journal_year 2013
_chemical_formula_moiety 'C6 H10 N4 O'
_chemical_formula_sum 'C6 H10 N4 O'
_chemical_formula_weight 154.18
_space_group_IT_number 14
_symmetry_cell_setting monoclinic
_symmetry_space_group_name_Hall '-P 2ybc'
_symmetry_space_group_name_H-M 'P 1 21/c 1'
_atom_sites_solution_hydrogens geom
_atom_sites_solution_primary direct
_atom_sites_solution_secondary difmap
_audit_creation_method SHELXL-97
_audit_update_record
;
2013-01-18 # Formatted by publCIF
;
_cell_angle_alpha 90.00
_cell_angle_beta 95.623(13)
_cell_angle_gamma 90.00
_cell_formula_units_Z 4
_cell_length_a 6.0781(13)
_cell_length_b 16.4649(19)
_cell_length_c 7.3469(9)
_cell_measurement_reflns_used 105
_cell_measurement_temperature 100(2)
_cell_measurement_theta_max 22
_cell_measurement_theta_min 3
_cell_volume 731.7(2)
_computing_cell_refinement 'Dirax/lsq (Duisenberg & Schreurs, 1989-2000)'
_computing_data_collection 'Collect (Bruker AXS BV, 1997-2004)'
_computing_data_reduction 'EvalCCD (Duisenberg & Schreurs, 1990-2000)'
_computing_molecular_graphics 'Bruker SHELXTL'
_computing_publication_material 'Bruker SHELXTL'
_computing_structure_refinement 'SHELXL-97 (Sheldrick, 1997)'
_computing_structure_solution 'SHELXS-97 (Sheldrick, 1990)'
_diffrn_ambient_temperature 100(2)
_diffrn_measured_fraction_theta_full 0.998
_diffrn_measured_fraction_theta_max 0.998
_diffrn_measurement_device_type 'Bruker APEX II CCD'
_diffrn_measurement_method 'phi and omega scans'
_diffrn_radiation_monochromator graphite
_diffrn_radiation_source 'fine-focus sealed tube'
_diffrn_radiation_type MoK\a
_diffrn_radiation_wavelength 0.71073
_diffrn_reflns_av_R_equivalents 0.0509
_diffrn_reflns_av_sigmaI/netI 0.0313
_diffrn_reflns_limit_h_max 7
_diffrn_reflns_limit_h_min -7
_diffrn_reflns_limit_k_max 21
_diffrn_reflns_limit_k_min -21
_diffrn_reflns_limit_l_max 9
_diffrn_reflns_limit_l_min -9
_diffrn_reflns_number 11504
_diffrn_reflns_theta_full 27.50
_diffrn_reflns_theta_max 27.50
_diffrn_reflns_theta_min 3.05
_exptl_absorpt_coefficient_mu 0.102
_exptl_absorpt_correction_T_max 0.7456
_exptl_absorpt_correction_T_min 0.6224
_exptl_absorpt_correction_type multi-scan
_exptl_absorpt_process_details 'SADABS 2008, Bruker AXS, 2008'
_exptl_crystal_colour yellow
_exptl_crystal_density_diffrn 1.400
_exptl_crystal_description prismatic
_exptl_crystal_F_000 328
_exptl_crystal_size_max 0.45
_exptl_crystal_size_mid 0.16
_exptl_crystal_size_min 0.14
_refine_diff_density_max 0.272
_refine_diff_density_min -0.266
_refine_diff_density_rms 0.049
_refine_ls_extinction_method none
_refine_ls_goodness_of_fit_ref 1.112
_refine_ls_hydrogen_treatment refall
_refine_ls_matrix_type full
_refine_ls_number_parameters 140
_refine_ls_number_reflns 1678
_refine_ls_number_restraints 0
_refine_ls_restrained_S_all 1.112
_refine_ls_R_factor_all 0.0564
_refine_ls_R_factor_gt 0.0398
_refine_ls_shift/su_max 0.000
_refine_ls_shift/su_mean 0.000
_refine_ls_structure_factor_coef Fsqd
_refine_ls_weighting_details 'calc w=1/[\s^2^(Fo^2^)+(0.0321P)^2^+0.3578P] where P=(Fo^2^+2Fc^2^)/3'
_refine_ls_weighting_scheme calc
_refine_ls_wR_factor_gt 0.0852
_refine_ls_wR_factor_ref 0.0941
_reflns_number_gt 1353
_reflns_number_total 1678
_reflns_threshold_expression >2sigma(I)
_cod_data_source_file ja4030287_si_006.cif
_cod_data_source_block al307
_cod_original_sg_symbol_H-M 'P 21/c'
_cod_database_code 4119978

loop_
_symmetry_equiv_pos_as_xyz
'x, y, z'
'-x, y+1/2, -z+1/2'
'-x, -y, -z'
'x, -y-1/2, z-1/2'

loop_
_atom_site_label
_atom_site_type_symbol
_atom_site_fract_x
_atom_site_fract_y
_atom_site_fract_z
_atom_site_U_iso_or_equiv
_atom_site_adp_type
_atom_site_occupancy
_atom_site_symmetry_multiplicity
_atom_site_calc_flag
O1 O 0.26372(17) 0.11469(6) 0.14054(14) 0.0207(3) Uani 1 1 d
N1 N 0.72097(19) 0.28403(7) 0.32402(16) 0.0154(3) Uani 1 1 d
N2 N 0.48022(19) 0.37581(7) 0.22114(16) 0.0151(3) Uani 1 1 d
N3 N 0.3600(2) 0.24095(7) 0.15687(16) 0.0168(3) Uani 1 1 d
N4 N 0.4035(2) 0.16605(7) 0.20982(17) 0.0191(3) Uani 1 1 d
C1 C 0.5159(2) 0.29458(9) 0.23439(18) 0.0145(3) Uani 1 1 d
C2 C 0.8119(2) 0.36013(9) 0.3675(2) 0.0180(3) Uani 1 1 d
H2 H 0.957(3) 0.3643(11) 0.436(2) 0.023(4) Uiso 1 1 d
C3 C 0.6643(2) 0.41693(9) 0.3036(2) 0.0181(3) Uani 1 1 d
H3 H 0.669(3) 0.4754(11) 0.306(2) 0.020(4) Uiso 1 1 d
C4 C 0.8437(3) 0.20809(9) 0.3633(2) 0.0188(3) Uani 1 1 d
H4A H 0.770(3) 0.1746(11) 0.451(2) 0.025(4) Uiso 1 1 d
H4B H 0.994(3) 0.2228(11) 0.420(3) 0.032(5) Uiso 1 1 d
H4C H 0.855(3) 0.1787(11) 0.254(2) 0.022(4) Uiso 1 1 d
C5 C 0.2778(3) 0.41394(9) 0.1303(2) 0.0179(3) Uani 1 1 d
H5A H 0.163(3) 0.3744(10) 0.139(2) 0.017(4) Uiso 1 1 d
H5B H 0.298(3) 0.4211(10) 0.002(2) 0.024(5) Uiso 1 1 d
C6 C 0.2255(3) 0.49315(10) 0.2209(2) 0.0232(4) Uani 1 1 d
H6A H 0.212(3) 0.4845(11) 0.352(3) 0.032(5) Uiso 1 1 d
H6B H 0.078(3) 0.5134(11) 0.158(3) 0.034(5) Uiso 1 1 d
H6C H 0.333(3) 0.5358(13) 0.202(3) 0.037(5) Uiso 1 1 d

loop_
_atom_site_aniso_label
_atom_site_aniso_U_11
_atom_site_aniso_U_22
_atom_site_aniso_U_33
_atom_site_aniso_U_23
_atom_site_aniso_U_13
_atom_site_aniso_U_12
O1 0.0186(5) 0.0142(5) 0.0282(6) -0.0021(4) -0.0040(4) -0.0033(4)
N1 0.0131(6) 0.0153(6) 0.0173(6) 0.0010(5) -0.0003(5) -0.0009(5)
N2 0.0135(6) 0.0138(6) 0.0176(6) -0.0003(4) -0.0016(4) -0.0003(5)
N3 0.0164(6) 0.0141(6) 0.0192(6) 0.0001(5) -0.0019(5) -0.0012(5)
N4 0.0178(6) 0.0151(6) 0.0236(6) -0.0001(5) -0.0028(5) -0.0011(5)
C1 0.0139(7) 0.0154(7) 0.0141(6) 0.0007(5) 0.0013(5) 0.0007(5)
C2 0.0159(7) 0.0182(7) 0.0196(7) 0.0000(6) -0.0008(6) -0.0037(6)
C3 0.0180(7) 0.0163(8) 0.0194(7) -0.0018(6) -0.0008(6) -0.0045(6)
C4 0.0163(7) 0.0169(7) 0.0226(8) 0.0020(6) -0.0014(6) 0.0024(6)
C5 0.0165(7) 0.0174(7) 0.0188(7) 0.0000(6) -0.0042(6) 0.0022(6)
C6 0.0203(8) 0.0158(8) 0.0323(9) -0.0024(6) -0.0038(7) 0.0013(6)

loop_
_atom_type_symbol
_atom_type_description
_atom_type_scat_dispersion_real
_atom_type_scat_dispersion_imag
_atom_type_scat_source
C C 0.0033 0.0016 'International Tables Vol C Tables 4.2.6.8 and 6.1.1.4'
H H 0.0000 0.0000 'International Tables Vol C Tables 4.2.6.8 and 6.1.1.4'
N N 0.0061 0.0033 'International Tables Vol C Tables 4.2.6.8 and 6.1.1.4'
O O 0.0106 0.0060 'International Tables Vol C Tables 4.2.6.8 and 6.1.1.4'

loop_
_geom_angle_atom_site_label_1
_geom_angle_atom_site_label_2
_geom_angle_atom_site_label_3
_geom_angle
C1 N1 C2 108.63(12)
C1 N1 C4 128.75(12)
C2 N1 C4 122.51(12)
C1 N2 C3 109.36(12)
C1 N2 C5 124.76(12)
C3 N2 C5 125.88(12)
N4 N3 C1 111.68(12)
O1 N4 N3 113.56(11)
N2 C1 N1 107.01(12)
N2 C1 N3 120.24(12)
N1 C1 N3 132.69(13)
C3 C2 N1 107.97(13)
C3 C2 H2 132.0(10)
N1 C2 H2 120.0(10)
C2 C3 N2 107.02(13)
C2 C3 H3 132.1(10)
N2 C3 H3 120.9(10)
N1 C4 H4A 110.5(10)
N1 C4 H4B 107.6(11)
H4A C4 H4B 108.4(15)
N1 C4 H4C 110.2(10)
H4A C4 H4C 110.1(15)
H4B C4 H4C 109.9(15)
N2 C5 C6 111.61(12)
N2 C5 H5A 105.1(10)
C6 C5 H5A 111.7(10)
N2 C5 H5B 108.2(10)
C6 C5 H5B 112.0(10)
H5A C5 H5B 107.9(14)
C5 C6 H6A 110.3(11)
C5 C6 H6B 107.3(11)
H6A C6 H6B 109.4(15)
C5 C6 H6C 112.5(11)
H6A C6 H6C 111.4(16)
H6B C6 H6C 105.7(15)

loop_
_geom_bond_atom_site_label_1
_geom_bond_atom_site_label_2
_geom_bond_distance
O1 N4 1.2693(15)
N1 C1 1.3625(18)
N1 C2 1.3938(19)
N1 C4 1.4701(18)
N2 C1 1.3569(18)
N2 C3 1.3945(19)
N2 C5 1.4806(18)
N3 N4 1.3124(17)
N3 C1 1.3771(18)
C2 C3 1.348(2)
C2 H2 0.972(18)
C3 H3 0.964(18)
C4 H4A 0.988(18)
C4 H4B 1.00(2)
C4 H4C 0.947(18)
C5 C6 1.512(2)
C5 H5A 0.962(17)
C5 H5B 0.970(18)
C6 H6A 0.981(19)
C6 H6B 1.02(2)
C6 H6C 0.98(2)

loop_
_geom_torsion_atom_site_label_1
_geom_torsion_atom_site_label_2
_geom_torsion_atom_site_label_3
_geom_torsion_atom_site_label_4
_geom_torsion
C1 N3 N4 O1 -179.72(11)
C3 N2 C1 N1 -0.13(15)
C5 N2 C1 N1 178.99(12)
C3 N2 C1 N3 -177.68(12)
C5 N2 C1 N3 1.4(2)
C2 N1 C1 N2 0.41(15)
C4 N1 C1 N2 -175.85(13)
C2 N1 C1 N3 177.53(14)
C4 N1 C1 N3 1.3(2)
N4 N3 C1 N2 -168.87(12)
N4 N3 C1 N1 14.3(2)
C1 N1 C2 C3 -0.53(15)
C4 N1 C2 C3 176.01(13)
N1 C2 C3 N2 0.44(16)
C1 N2 C3 C2 -0.20(16)
C5 N2 C3 C2 -179.30(13)
C1 N2 C5 C6 147.97(14)
C3 N2 C5 C6 -33.1(2)
